data_2202781
loop_
_publ_author_name
'Sakai, Ken'
'Takahashi, Satoru'

_publ_section_title
;
 A head-to-head isomer of
 bis{bis(\m-5-carboxy-\a-pyridonato)bis[<i>cis</i>-diammineplatinum(II)]}
 tetranitrate tetrahydrate
;
_journal_issue 7
_journal_name_full 'Acta Crystallographica Section E'
_journal_page_first m532
_journal_page_last m535
_journal_paper_doi 10.1107/S1600536803013497
_journal_volume 59
_journal_year 2003
_chemical_formula_iupac '[Pt2 (C6 H4 N O3)2 (N H3)4]2 (N O3)4, 4H2 O'
_chemical_formula_moiety 'C24 H40 N12 O12 Pt4 4+, 4N O3 -, 4H2 O'
_chemical_formula_sum 'C24 H48 N16 O28 Pt4'
_chemical_formula_weight 1789.14
_chemical_name_systematic
;
cis-Diammine(L-pyrolglutamato)platinum(II)
;
_space_group_IT_number 15
_symmetry_cell_setting monoclinic
_symmetry_space_group_name_Hall '-C 2yc'
_symmetry_space_group_name_H-M 'C 1 2/c 1'
_atom_sites_solution_hydrogens geom
_atom_sites_solution_primary direct
_atom_sites_solution_secondary difmap
_cell_angle_alpha 90.00
_cell_angle_beta 96.998(3)
_cell_angle_gamma 90.00
_cell_formula_units_Z 4
_cell_length_a 23.648(4)
_cell_length_b 13.3574(16)
_cell_length_c 15.5128(19)
_cell_measurement_reflns_used 8766
_cell_measurement_temperature 296(2)
_cell_measurement_theta_max 28.02
_cell_measurement_theta_min 2.26
_cell_volume 4863.6(12)
_computing_cell_refinement 'SAINT (Bruker, 2001)'
_computing_data_collection 'SMART (Bruker, 2001)'
_computing_data_reduction SAINT
_computing_molecular_graphics 'KENX (Sakai, 2002)'
_computing_publication_material
;
SHELXL97 (Sheldrick, 1997), TEXSAN (Molecular Structure Corporation, 2001),
KENX (Sakai, 2002) and ORTEPII (Johnson, 1976)
;
_computing_structure_refinement 'SHELXL97 (Sheldrick, 1997)'
_computing_structure_solution 'SHELXS97 (Sheldrick, 1997)'
_diffrn_ambient_temperature 296(2)
_diffrn_detector_area_resol_mean 8.366
_diffrn_measured_fraction_theta_full 0.933
_diffrn_measured_fraction_theta_max 0.933
_diffrn_measurement_device 'Bruker SMART APEX CCD-detector'
_diffrn_measurement_method \w
_diffrn_radiation_monochromator graphite
_diffrn_radiation_source 'fine-focus sealed tube'
_diffrn_radiation_type MoK\a
_diffrn_radiation_wavelength 0.71073
_diffrn_reflns_av_R_equivalents 0.1009
_diffrn_reflns_av_sigmaI/netI 0.0747
_diffrn_reflns_limit_h_max 30
_diffrn_reflns_limit_h_min -31
_diffrn_reflns_limit_k_max 17
_diffrn_reflns_limit_k_min -17
_diffrn_reflns_limit_l_max 20
_diffrn_reflns_limit_l_min -20
_diffrn_reflns_number 20325
_diffrn_reflns_theta_full 28.25
_diffrn_reflns_theta_max 28.25
_diffrn_reflns_theta_min 2.65
_diffrn_standards_decay_% 'variation 0.5%'
_diffrn_standards_interval_time 330
_diffrn_standards_number 58
_exptl_absorpt_coefficient_mu 11.574
_exptl_absorpt_correction_T_max 0.32532
_exptl_absorpt_correction_T_min 0.11526
_exptl_absorpt_correction_type gaussian
_exptl_absorpt_process_details '(XPREP in SAINT; Bruker, 2001)'
_exptl_crystal_colour 'dark green'
_exptl_crystal_density_diffrn 2.443
_exptl_crystal_density_meas ?
_exptl_crystal_density_method 'not measured'
_exptl_crystal_description prism
_exptl_crystal_F_000 3360
_exptl_crystal_size_max 0.25
_exptl_crystal_size_mid 0.10
_exptl_crystal_size_min 0.050
_refine_diff_density_max 5.483
_refine_diff_density_min -1.624
_refine_ls_extinction_expression not_refined
_refine_ls_extinction_method none
_refine_ls_goodness_of_fit_ref 1.057
_refine_ls_hydrogen_treatment constr
_refine_ls_matrix_type full
_refine_ls_number_parameters 298
_refine_ls_number_reflns 5608
_refine_ls_number_restraints 28
_refine_ls_restrained_S_all 1.054
_refine_ls_R_factor_all 0.1076
_refine_ls_R_factor_gt 0.0632
_refine_ls_shift/su_max 0.001
_refine_ls_shift/su_mean 0.000
_refine_ls_structure_factor_coef Fsqd
_refine_ls_weighting_details 'calc w = 1/[\s^2^(Fo^2^)+(0.1051P)^2^+48.6026P] where P = (Fo^2^+2Fc^2^)/3'
_refine_ls_weighting_scheme calc
_refine_ls_wR_factor_gt 0.1600
_refine_ls_wR_factor_ref 0.1968
_reflns_number_gt 3623
_reflns_number_total 5608
_reflns_threshold_expression I>2\s(I)
_cod_data_source_file ob6258.cif
_cod_data_source_block I
_cod_depositor_comments
;
The following automatic conversions were performed:
'_symmetry_cell_setting' value 'Monoclinic' changed to 'monoclinic'
according to '/home/saulius/struct/CIF-dictionaries/cif_core.dic'
dictionary named 'cif_core.dic' version 2.4.1 from 2010-06-29.

Automatic conversion script
Id: cif_fix_enum 1527 2010-12-29 10:47:43Z saulius 

The following automatic conversions were performed:

'_symmetry_cell_setting' value 'Monoclinic' changed to 'monoclinic'
according to /home/saulius/struct/CIF-dictionaries/cif_core.dic
dictionary named 'cif_core.dic' version 2.4.1 from
2010-06-29.

'_exptl_absorpt_correction_type' value 'Gaussian'
changed to 'gaussian' according to
/home/saulius/struct/CIF-dictionaries/cif_core.dic dictionary named
'cif_core.dic' version 2.4.1 from 2010-06-29.

Automatic conversion script
Id: cif_fix_values 1715 2011-07-08 13:25:40Z adriana 

The following automatic conversions were performed:

'_exptl_crystal_density_meas' value 'not measured' was changed to '?'
- the value is perceived as not measured.

Automatic conversion script
Id: cif_fix_values 3008 2015-01-20 13:52:24Z robertas 
;
_cod_original_cell_volume 4863.6(11)
_cod_original_sg_symbol_H-M 'C 2/c'
_cod_database_code 2202781
_cod_database_fobs_code 2202781

loop_
_symmetry_equiv_pos_as_xyz
'x, y, z'
'-x, y, -z+1/2'
'x+1/2, y+1/2, z'
'-x+1/2, y+1/2, -z+1/2'
'-x, -y, -z'
'x, -y, z-1/2'
'-x+1/2, -y+1/2, -z'
'x+1/2, -y+1/2, z-1/2'

loop_
_atom_site_label
_atom_site_fract_x
_atom_site_fract_y
_atom_site_fract_z
_atom_site_U_iso_or_equiv
_atom_site_adp_type
_atom_site_calc_flag
_atom_site_refinement_flags
_atom_site_occupancy
_atom_site_disorder_assembly
_atom_site_disorder_group
_atom_site_type_symbol
Pt1 0.08681(2) 0.19941(4) 0.60542(3) 0.04542(19) Uani d . 1 . . Pt
Pt2 0.18727(2) 0.21857(5) 0.51626(4) 0.0517(2) Uani d . 1 . . Pt
O1 0.2235(4) 0.1938(8) 0.6402(7) 0.062(3) Uani d . 1 . . O
O2 0.0794(5) 0.2426(13) 0.9455(9) 0.094(4) Uani d . 1 . . O
O3 0.1653(6) 0.2243(13) 1.0190(8) 0.109(5) Uani d . 1 . . O
O4 0.1713(5) 0.3664(7) 0.5386(7) 0.068(3) Uani d . 1 . . O
O5 -0.0592(6) 0.4783(12) 0.6644(9) 0.101(5) Uani d . 1 . . O
O6 -0.0403(6) 0.6276(11) 0.6143(9) 0.103(5) Uani d . 1 . . O
O7A 0.0253(7) -0.0437(18) 0.3203(14) 0.190(7) Uiso d PD 0.50 . . O
O7B 0.0453(10) -0.0307(19) 0.2921(10) 0.190(7) Uiso d PD 0.50 . . O
O8A 0.1091(9) 0.014(3) 0.3322(18) 0.190(7) Uiso d PD 0.50 . . O
O8B 0.1186(6) 0.003(3) 0.3792(18) 0.190(7) Uiso d PD 0.50 . . O
O9A 0.0682(13) -0.009(3) 0.4443(9) 0.190(7) Uiso d PD 0.50 . . O
O9B 0.0386(10) -0.011(3) 0.4256(13) 0.190(7) Uiso d PD 0.50 . . O
O10A 0.2200(11) -0.0443(19) 0.6708(12) 0.172(6) Uiso d PD 0.50 . . O
O10B 0.2281(8) -0.0368(19) 0.6396(16) 0.172(6) Uiso d PD 0.50 . . O
O11A 0.2593(9) -0.056(4) 0.8002(15) 0.172(6) Uiso d PD 0.50 . . O
O11B 0.3150(9) 0.004(3) 0.655(2) 0.172(6) Uiso d PD 0.50 . . O
O12A 0.1704(8) -0.076(3) 0.7720(19) 0.172(6) Uiso d PD 0.50 . . O
O12B 0.2767(15) -0.048(4) 0.7629(15) 0.172(6) Uiso d PD 0.50 . . O
O13 0.1200(8) 0.2153(13) 1.1635(14) 0.134(6) Uiso d . 1 . . O
O14 -0.1506(11) 0.557(2) 0.7153(17) 0.090(7) Uiso d P 0.50 . . O
O15 -0.0014(18) 0.168(3) 0.288(2) 0.139(13) Uiso d P 0.50 . . O
N1 0.0868(5) 0.0475(9) 0.6236(8) 0.066(3) Uani d . 1 . . N
H1A 0.1211 0.0280 0.6479 0.099 Uiso calc R 1 . . H
H1B 0.0785 0.0171 0.5726 0.099 Uiso calc R 1 . . H
H1C 0.0609 0.0314 0.6583 0.099 Uiso calc R 1 . . H
N2 0.0259(6) 0.1885(10) 0.5004(8) 0.066(3) Uani d . 1 . . N
H2A -0.0085 0.1890 0.5183 0.100 Uiso calc R 1 . . H
H2B 0.0306 0.1316 0.4723 0.100 Uiso calc R 1 . . H
H2C 0.0290 0.2401 0.4650 0.100 Uiso calc R 1 . . H
N3 0.2101(6) 0.0763(10) 0.4887(10) 0.078(4) Uani d . 1 . . N
H3A 0.2180 0.0421 0.5379 0.117 Uiso calc R 1 . . H
H3B 0.2407 0.0779 0.4606 0.117 Uiso calc R 1 . . H
H3C 0.1815 0.0468 0.4555 0.117 Uiso calc R 1 . . H
N4 0.1570(6) 0.2453(12) 0.3897(9) 0.072(4) Uani d . 1 . . N
H4A 0.1805 0.2868 0.3666 0.108 Uiso calc R 1 . . H
H4B 0.1226 0.2729 0.3867 0.108 Uiso calc R 1 . . H
H4C 0.1547 0.1878 0.3604 0.108 Uiso calc R 1 . . H
N5 0.1444(4) 0.2120(8) 0.7123(7) 0.045(3) Uani d . 1 . . N
N6 0.0834(4) 0.3521(7) 0.5940(7) 0.042(2) Uani d . 1 . . N
N7 0.0675(5) -0.0130(9) 0.3656(9) 0.190(7) Uiso d D 1 . . N
N8A 0.2166(7) -0.0586(17) 0.7477(12) 0.172(6) Uiso d PD 0.50 . . N
N8B 0.2733(8) -0.0267(16) 0.6859(14) 0.172(6) Uiso d PD 0.50 . . N
C1 0.1233(6) 0.2243(11) 0.7891(10) 0.056(4) Uani d . 1 . . C
H1 0.0843 0.2334 0.7890 0.068 Uiso calc R 1 . . H
C2 0.1580(6) 0.2239(11) 0.8672(9) 0.055(3) Uani d . 1 . . C
C3 0.2159(6) 0.2139(13) 0.8664(11) 0.069(5) Uani d . 1 . . C
H3D 0.2407 0.2155 0.9178 0.083 Uiso calc R 1 . . H
C4 0.2358(6) 0.2018(13) 0.7893(12) 0.070(5) Uani d . 1 . . C
H4 0.2747 0.1919 0.7890 0.084 Uiso calc R 1 . . H
C5 0.2012(6) 0.2033(10) 0.7106(9) 0.051(3) Uani d . 1 . . C
C6 0.1303(7) 0.2316(13) 0.9473(10) 0.065(4) Uani d . 1 . . C
C7 0.0360(6) 0.3970(12) 0.6156(8) 0.056(4) Uani d . 1 . . C
H7 0.0076 0.3571 0.6342 0.067 Uiso calc R 1 . . H
C8 0.0279(7) 0.4957(12) 0.6116(9) 0.061(4) Uani d . 1 . . C
C9 0.0704(8) 0.5560(13) 0.5827(10) 0.071(4) Uani d . 1 . . C
H9 0.0660 0.6252 0.5795 0.085 Uiso calc R 1 . . H
C10 0.1185(8) 0.5113(13) 0.5590(12) 0.080(5) Uani d . 1 . . C
H10 0.1471 0.5504 0.5400 0.096 Uiso calc R 1 . . H
C11 0.1247(7) 0.4041(12) 0.5634(9) 0.060(4) Uani d . 1 . . C
C12 -0.0280(9) 0.5384(14) 0.6312(10) 0.074(5) Uani d . 1 . . C

loop_
_atom_site_aniso_label
_atom_site_aniso_U_11
_atom_site_aniso_U_22
_atom_site_aniso_U_33
_atom_site_aniso_U_12
_atom_site_aniso_U_13
_atom_site_aniso_U_23
Pt1 0.0364(3) 0.0572(4) 0.0420(3) 0.0004(2) 0.0026(2) 0.0029(2)
Pt2 0.0415(3) 0.0682(4) 0.0464(3) -0.0001(2) 0.0096(2) 0.0052(2)
O1 0.043(5) 0.095(8) 0.050(6) 0.006(5) 0.014(4) 0.002(5)
O2 0.056(8) 0.157(13) 0.074(8) -0.008(8) 0.024(6) -0.012(8)
O3 0.079(9) 0.209(18) 0.039(6) -0.012(9) 0.006(6) 0.002(8)
O4 0.075(7) 0.047(6) 0.083(8) 0.004(5) 0.016(6) -0.001(5)
O5 0.098(10) 0.122(12) 0.091(9) 0.050(9) 0.042(8) 0.032(8)
O6 0.129(12) 0.091(10) 0.092(10) 0.047(9) 0.022(8) 0.006(8)
N1 0.063(8) 0.057(8) 0.075(9) -0.004(6) -0.003(7) 0.014(6)
N2 0.068(9) 0.075(9) 0.057(8) 0.007(7) 0.011(6) -0.002(6)
N3 0.072(9) 0.070(9) 0.096(11) 0.003(7) 0.030(8) 0.000(8)
N4 0.060(8) 0.091(10) 0.070(9) 0.017(7) 0.025(7) 0.021(8)
N5 0.033(5) 0.063(7) 0.040(6) 0.002(4) 0.002(4) 0.008(5)
N6 0.046(6) 0.031(5) 0.051(6) 0.004(4) 0.016(5) 0.010(4)
C1 0.034(7) 0.074(10) 0.062(9) -0.003(6) 0.010(6) 0.012(7)
C2 0.042(7) 0.075(10) 0.047(8) -0.010(6) 0.004(6) -0.003(7)
C3 0.039(8) 0.116(15) 0.051(8) -0.005(8) -0.003(6) -0.010(8)
C4 0.037(8) 0.100(13) 0.071(11) -0.006(7) 0.001(7) -0.004(9)
C5 0.040(7) 0.059(9) 0.055(8) -0.001(6) 0.008(6) 0.003(6)
C6 0.059(10) 0.093(12) 0.044(8) -0.017(8) 0.009(7) -0.011(7)
C7 0.054(8) 0.072(10) 0.041(7) 0.014(7) 0.008(6) 0.009(6)
C8 0.072(10) 0.065(10) 0.046(8) 0.007(8) 0.005(7) -0.003(7)
C9 0.090(12) 0.061(10) 0.063(10) 0.007(9) 0.012(9) 0.004(8)
C10 0.086(12) 0.058(10) 0.098(14) -0.007(9) 0.020(10) -0.001(9)
C11 0.067(9) 0.060(9) 0.055(8) 0.017(7) 0.010(7) 0.004(7)
C12 0.104(14) 0.075(12) 0.043(8) 0.046(10) 0.004(8) 0.007(8)

loop_
_atom_type_symbol
_atom_type_description
_atom_type_scat_dispersion_real
_atom_type_scat_dispersion_imag
_atom_type_scat_source
C C 0.0033 0.0016 'International Tables Vol C Tables 4.2.6.8 and 6.1.1.4'
H H 0.0000 0.0000 'International Tables Vol C Tables 4.2.6.8 and 6.1.1.4'
N N 0.0061 0.0033 'International Tables Vol C Tables 4.2.6.8 and 6.1.1.4'
O O 0.0106 0.0060 'International Tables Vol C Tables 4.2.6.8 and 6.1.1.4'
Pt Pt -1.7033 8.3905 'International Tables Vol C Tables 4.2.6.8 and 6.1.1.4'

loop_
_geom_angle_atom_site_label_1
_geom_angle_atom_site_label_2
_geom_angle_atom_site_label_3
_geom_angle_site_symmetry_3
_geom_angle
_geom_angle_publ_flag
N5 Pt1 N2 . 177.6(5) yes
N5 Pt1 N6 . 90.2(4) yes
N2 Pt1 N6 . 89.2(5) yes
N5 Pt1 N1 . 88.9(5) yes
N2 Pt1 N1 . 91.6(5) yes
N6 Pt1 N1 . 176.1(5) yes
O1 Pt2 N3 . 87.4(5) yes
O1 Pt2 N4 . 175.7(4) yes
N3 Pt2 N4 . 91.8(6) yes
O1 Pt2 O4 . 93.5(4) yes
N3 Pt2 O4 . 174.3(5) yes
N4 Pt2 O4 . 86.8(5) yes
Pt1 Pt2 Pt2 7_556 158.74(3) yes
Pt2 Pt1 Pt1 2_556 163.81(2) ?
N5 Pt1 Pt2 . 82.8(3) ?
N2 Pt1 Pt2 . 99.5(4) ?
N6 Pt1 Pt2 . 84.1(3) ?
N1 Pt1 Pt2 . 99.6(4) ?
N5 Pt1 Pt1 2_556 81.5(3) ?
N2 Pt1 Pt1 2_556 96.2(4) ?
N6 Pt1 Pt1 2_556 92.2(3) ?
N1 Pt1 Pt1 2_556 83.9(4) ?
O1 Pt2 Pt1 . 79.0(3) ?
N3 Pt2 Pt1 . 105.7(4) ?
N4 Pt2 Pt1 . 105.2(4) ?
O4 Pt2 Pt1 . 80.0(3) ?
O1 Pt2 Pt2 7_556 84.2(3) ?
N3 Pt2 Pt2 7_556 86.4(4) ?
N4 Pt2 Pt2 7_556 91.5(4) ?
O4 Pt2 Pt2 7_556 88.1(3) ?
C5 O1 Pt2 . 128.6(9) ?
C11 O4 Pt2 . 126.9(10) ?
C5 N5 C1 . 120.0(12) ?
C5 N5 Pt1 . 123.3(9) ?
C1 N5 Pt1 . 116.6(9) ?
C11 N6 C7 . 121.7(12) ?
C11 N6 Pt1 . 121.8(9) ?
C7 N6 Pt1 . 116.5(9) ?
O7B N7 O8B . 120.01(9) ?
O8B N7 O9B . 119.99(9) ?
O9A N7 O7A . 120.01(9) ?
O9A N7 O8A . 120.01(9) ?
O7A N7 O8A . 119.98(9) ?
O11A N8A O12A . 120.00(9) ?
O11A N8A O10A . 120.00(9) ?
O12A N8A O10A . 120.00(9) ?
O10B N8B O11B . 120.01(9) ?
O10B N8B O12B . 120.00(9) ?
O11B N8B O12B . 120.00(9) ?
N5 C1 C2 . 122.0(12) ?
C1 C2 C3 . 118.5(13) ?
C1 C2 C6 . 117.5(13) ?
C3 C2 C6 . 123.9(14) ?
C4 C3 C2 . 118.3(15) ?
C3 C4 C5 . 123.3(14) ?
O1 C5 N5 . 122.7(13) ?
O1 C5 C4 . 119.6(13) ?
N5 C5 C4 . 117.7(13) ?
O2 C6 O3 . 123.6(15) ?
O2 C6 C2 . 122.1(15) ?
O3 C6 C2 . 114.3(14) ?
C8 C7 N6 . 123.2(14) ?
C7 C8 C9 . 118.5(15) ?
C7 C8 C12 . 119.4(16) ?
C9 C8 C12 . 121.9(16) ?
C10 C9 C8 . 119.0(16) ?
C9 C10 C11 . 120.1(17) ?
O4 C11 N6 . 125.7(14) ?
O4 C11 C10 . 116.9(15) ?
N6 C11 C10 . 117.4(14) ?
O5 C12 O6 . 124.8(18) ?
O5 C12 C8 . 114.8(15) ?
O6 C12 C8 . 120.5(19) ?
N5 C1 H1 . 119.0 ?
C2 C1 H1 . 119.0 ?
C4 C3 H3D . 120.8 ?
C2 C3 H3D . 120.8 ?
C3 C4 H4 . 118.3 ?
C5 C4 H4 . 118.3 ?
C8 C7 H7 . 118.4 ?
N6 C7 H7 . 118.4 ?
C10 C9 H9 . 120.5 ?
C8 C9 H9 . 120.5 ?
C9 C10 H10 . 119.9 ?
C11 C10 H10 . 119.9 ?
Pt1 N1 H1A . 109.5 ?
Pt1 N1 H1B . 109.5 ?
H1A N1 H1B . 109.5 ?
Pt1 N1 H1C . 109.5 ?
H1A N1 H1C . 109.5 ?
H1B N1 H1C . 109.5 ?
Pt1 N2 H2A . 109.5 ?
Pt1 N2 H2B . 109.5 ?
H2A N2 H2B . 109.5 ?
Pt1 N2 H2C . 109.5 ?
H2A N2 H2C . 109.5 ?
H2B N2 H2C . 109.5 ?
Pt2 N3 H3A . 109.5 ?
Pt2 N3 H3B . 109.5 ?
H3A N3 H3B . 109.5 ?
Pt2 N3 H3C . 109.5 ?
H3A N3 H3C . 109.5 ?
H3B N3 H3C . 109.5 ?
Pt2 N4 H4A . 109.5 ?
Pt2 N4 H4B . 109.5 ?
H4A N4 H4B . 109.5 ?
Pt2 N4 H4C . 109.5 ?
H4A N4 H4C . 109.5 ?
H4B N4 H4C . 109.5 ?

loop_
_geom_bond_atom_site_label_1
_geom_bond_atom_site_label_2
_geom_bond_site_symmetry_2
_geom_bond_distance
_geom_bond_publ_flag
Pt1 N5 . 2.021(11) yes
Pt1 N2 . 2.044(13) yes
Pt1 N6 . 2.049(10) yes
Pt1 N1 . 2.049(12) yes
Pt2 O1 . 2.033(11) yes
Pt2 N3 . 2.035(13) yes
Pt2 N4 . 2.038(14) yes
Pt2 O4 . 2.048(10) yes
Pt1 Pt2 . 2.9023(8) yes
Pt2 Pt2 7_556 3.1821(11) yes
Pt1 Pt1 2_556 6.4394(12) yes
O5 C8 2_556 3.47(2) no
O3 O13 . 2.60(2) no
O5 O14 . 2.61(3) no
O1 C5 . 1.276(17) ?
O2 C6 . 1.208(19) ?
O3 C6 . 1.31(2) ?
O4 C11 . 1.310(17) ?
O5 C12 . 1.24(2) ?
O6 C12 . 1.25(2) ?
O7A N7 . 1.2201(10) ?
O7B N7 . 1.2200(10) ?
O8A N7 . 1.2201(10) ?
O8B N7 . 1.2200(10) ?
O9A N7 . 1.2199(10) ?
O9B N7 . 1.2201(10) ?
O10A N8A . 1.2199(10) ?
O10B N8B . 1.2200(10) ?
O11A N8A . 1.2198(10) ?
O11B N8B . 1.2200(10) ?
O11B O14 3_545 1.36(4) ?
O12A N8A . 1.2199(10) ?
O12B N8B . 1.2200(10) ?
O14 O11B 3_455 1.36(4) ?
O15 O15 2 1.18(6) ?
N5 C5 . 1.351(16) ?
N5 C1 . 1.356(18) ?
N6 C11 . 1.333(18) ?
N6 C7 . 1.350(16) ?
N8A N8B . 1.79(3) ?
C1 C2 . 1.38(2) ?
C2 C3 . 1.378(19) ?
C2 C6 . 1.48(2) ?
C3 C4 . 1.35(2) ?
C4 C5 . 1.38(2) ?
C7 C8 . 1.33(2) ?
C8 C9 . 1.40(2) ?
C8 C12 . 1.50(2) ?
C9 C10 . 1.37(2) ?
C10 C11 . 1.44(2) ?
N1 H1A . 0.8900 ?
N1 H1B . 0.8900 ?
N1 H1C . 0.8900 ?
N2 H2A . 0.8900 ?
N2 H2B . 0.8900 ?
N2 H2C . 0.8900 ?
N3 H3A . 0.8900 ?
N3 H3B . 0.8900 ?
N3 H3C . 0.8900 ?
N4 H4A . 0.8900 ?
N4 H4B . 0.8900 ?
N4 H4C . 0.8900 ?
C1 H1 . 0.9300 ?
C3 H3D . 0.9300 ?
C4 H4 . 0.9300 ?
C7 H7 . 0.9300 ?
C9 H9 . 0.9300 ?
C10 H10 . 0.9300 ?

loop_
_geom_hbond_atom_site_label_D
_geom_hbond_atom_site_label_H
_geom_hbond_atom_site_label_A
_geom_hbond_site_symmetry_A
_geom_hbond_distance_DH
_geom_hbond_distance_HA
_geom_hbond_distance_DA
_geom_hbond_angle_DHA
_geom_hbond_publ_flag
N3 H3B O4 7_556 0.89 2.21 2.988(17) 146 yes
N4 H4A O1 7_556 0.89 2.30 3.030(16) 139 yes
N2 H2A O2 2_556 0.89 1.97 2.818(17) 159 yes

loop_
_geom_torsion_atom_site_label_1
_geom_torsion_atom_site_label_2
_geom_torsion_atom_site_label_3
_geom_torsion_atom_site_label_4
_geom_torsion
_geom_torsion_publ_flag
N5 Pt1 Pt2 O1 12.8(4) yes
N1 Pt1 Pt2 N3 9.3(6) yes
N2 Pt1 Pt2 N4 12.4(6) yes
N6 Pt1 Pt2 O4 8.1(4) yes
C5 N5 C1 C2 -3(2) ?
N5 C1 C2 C3 2(2) ?
N5 C1 C2 C6 -176.2(14) ?
C1 C2 C3 C4 -2(2) ?
C6 C2 C3 C4 176.2(16) ?
C2 C3 C4 C5 3(3) ?
C1 N5 C5 O1 -178.4(13) ?
C1 N5 C5 C4 4(2) ?
C3 C4 C5 O1 178.2(16) ?
C3 C4 C5 N5 -4(2) ?
C1 C2 C6 O2 -3(3) ?
C3 C2 C6 O2 178.3(18) ?
C1 C2 C6 O3 175.8(15) ?
C3 C2 C6 O3 -2(3) ?
C11 N6 C7 C8 -3(2) ?
N6 C7 C8 C9 1(2) ?
N6 C7 C8 C12 175.9(12) ?
C7 C8 C9 C10 0(2) ?
C12 C8 C9 C10 -174.7(15) ?
C8 C9 C10 C11 0(3) ?
C7 N6 C11 O4 -178.0(13) ?
C7 N6 C11 C10 3(2) ?
C9 C10 C11 O4 179.0(15) ?
C9 C10 C11 N6 -2(2) ?
C7 C8 C12 O5 12(2) ?
C9 C8 C12 O5 -173.2(16) ?
C7 C8 C12 O6 -168.1(16) ?
C9 C8 C12 O6 7(2) ?
